data_4337046
loop_
_publ_author_name
'Yuji Hashimoto'
'Nobuto Yoshinari'
'Daisuke Naruse'
'Koichi Nozaki'
'Takumi Konno'

_publ_contact_author
;
     Takumi Konno
  Department of Chemistry, Graduate School of Science, Osaka University, 
Toyonaka, Osaka, 560-0043, Japan
;
_publ_contact_author_email ' konno@chem.sci.osaka-u.ac.jp '
_publ_contact_author_fax ' +81-6-6850-5765 '
_publ_contact_author_phone ' +81-6-6850-5765 '
_publ_section_title
;
 Synthesis, Structures, and Luminescence Properties of Interconvertible
 AuI2ZnII and AuI3ZnII Complexes with Mixed Bis(diphenylphosphino)methane
 and d-Penicillaminate
;
_journal_name_full 'Inorganic Chemistry'
_journal_page_first 14368
_journal_page_last 14375
_journal_paper_doi 10.1021/ic4024629
_journal_volume 52
_journal_year 2013
_chemical_absolute_configuration rm
_chemical_formula_moiety 'C60 H62 Au3 N2 O4 P4 S2 Zn, Cl, 17(H2 O)'
_chemical_formula_sum 'C60 H96 Au3 Cl N2 O21 P4 S2 Zn'
_chemical_formula_weight 2061.11
_chemical_name_systematic ?
_space_group_IT_number 18
_symmetry_cell_setting orthorhombic
_symmetry_Int_Tables_number 18
_symmetry_space_group_name_Hall 'P 2 2ab'
_symmetry_space_group_name_H-M 'P 21 21 2'
_atom_sites_solution_hydrogens geom
_atom_sites_solution_primary direct
_atom_sites_solution_secondary difmap
_audit_creation_method SHELXL-97
_cell_angle_alpha 90.00
_cell_angle_beta 90.00
_cell_angle_gamma 90.00
_cell_formula_units_Z 2
_cell_length_a 20.5318(5)
_cell_length_b 11.5885(2)
_cell_length_c 16.7656(4)
_cell_measurement_reflns_used 34576
_cell_measurement_temperature 200(2)
_cell_measurement_theta_max 27.5
_cell_measurement_theta_min 3.0
_cell_volume 3989.09(15)
_computing_cell_refinement PROCESS-AUTO
_computing_data_collection PROCESS-AUTO
_computing_data_reduction CrystalStructure
_computing_publication_material 'CrystalStructure 3.8'
_computing_structure_refinement SHELXL
_computing_structure_solution SIR97
_diffrn_ambient_temperature 200(2)
_diffrn_detector_area_resol_mean 10.00
_diffrn_measured_fraction_theta_full 0.997
_diffrn_measured_fraction_theta_max 0.997
_diffrn_measurement_device_type 'Rigaku RAXIS-RAPID'
_diffrn_measurement_method \w
_diffrn_radiation_monochromator graphite
_diffrn_radiation_source 'fine-focus sealed tube'
_diffrn_radiation_type MoK\a
_diffrn_radiation_wavelength 0.71075
_diffrn_reflns_av_R_equivalents 0.0646
_diffrn_reflns_av_sigmaI/netI 0.0611
_diffrn_reflns_limit_h_max 26
_diffrn_reflns_limit_h_min -26
_diffrn_reflns_limit_k_max 13
_diffrn_reflns_limit_k_min -15
_diffrn_reflns_limit_l_max 21
_diffrn_reflns_limit_l_min -21
_diffrn_reflns_number 39252
_diffrn_reflns_theta_full 27.45
_diffrn_reflns_theta_max 27.45
_diffrn_reflns_theta_min 3.00
_diffrn_standards_number 0
_exptl_absorpt_coefficient_mu 6.027
_exptl_absorpt_correction_T_max 0.6777
_exptl_absorpt_correction_T_min 0.4650
_exptl_absorpt_correction_type multi-scan
_exptl_absorpt_process_details
;
    Higashi, T. (1995). Program for Absorption Correction.
    Rigaku Corporation, Tokyo, Japan.
;
_exptl_crystal_colour colorless
_exptl_crystal_density_diffrn 1.716
_exptl_crystal_description rod
_exptl_crystal_F_000 2028
_exptl_crystal_size_max 0.15
_exptl_crystal_size_mid 0.07
_exptl_crystal_size_min 0.07
_refine_diff_density_max 2.329
_refine_diff_density_min -0.787
_refine_diff_density_rms 0.126
_refine_ls_abs_structure_details 'Flack H D (1983), Acta Cryst. A39, 876-881'
_refine_ls_abs_structure_Flack 0.007(6)
_refine_ls_extinction_method none
_refine_ls_goodness_of_fit_ref 1.081
_refine_ls_hydrogen_treatment constr
_refine_ls_matrix_type full
_refine_ls_number_parameters 430
_refine_ls_number_reflns 9077
_refine_ls_number_restraints 0
_refine_ls_restrained_S_all 1.081
_refine_ls_R_factor_all 0.0350
_refine_ls_R_factor_gt 0.0313
_refine_ls_shift/su_max 0.001
_refine_ls_shift/su_mean 0.000
_refine_ls_structure_factor_coef Fsqd
_refine_ls_weighting_details 'calc w=1/[\s^2^(Fo^2^)+(0.0179P)^2^+4.0066P] where P=(Fo^2^+2Fc^2^)/3'
_refine_ls_weighting_scheme calc
_refine_ls_wR_factor_gt 0.0739
_refine_ls_wR_factor_ref 0.0758
_reflns_number_gt 8473
_reflns_number_total 9077
_reflns_threshold_expression >2sigma(I)
_cod_data_source_file ic4024629_si_002_3.cif
_cod_data_source_block '[4]Cl'
_cod_database_code 4337046

loop_
_symmetry_equiv_pos_as_xyz
'x, y, z'
'-x, -y, z'
'x+1/2, -y+1/2, -z'
'-x+1/2, y+1/2, -z'

loop_
_atom_site_label
_atom_site_type_symbol
_atom_site_fract_x
_atom_site_fract_y
_atom_site_fract_z
_atom_site_U_iso_or_equiv
_atom_site_adp_type
_atom_site_occupancy
_atom_site_symmetry_multiplicity
_atom_site_calc_flag
_atom_site_refinement_flags
_atom_site_disorder_assembly
_atom_site_disorder_group
_atom_site_attached_hydrogens
Au1 Au 0.532802(10) 0.172333(16) 0.307161(12) 0.02552(6) Uani 1 1 d . . . 0
Au2 Au 0.5000 0.0000 0.180415(16) 0.02183(7) Uani 1 2 d S . . 0
Zn1 Zn 0.5000 0.0000 0.47772(5) 0.02853(19) Uani 1 2 d S . . 0
S1 S 0.43840(7) 0.11890(11) 0.37343(8) 0.0268(3) Uani 1 1 d . . . 0
N1 N 0.4449(2) 0.1083(4) 0.5548(3) 0.0340(11) Uani 1 1 d . . . 0
H1 H 0.4014 0.0896 0.5535 0.041 Uiso 1 1 calc R . . 0
H1A H 0.4597 0.1036 0.6065 0.041 Uiso 1 1 calc R . . 0
O1 O 0.56190(19) 0.1439(3) 0.4933(2) 0.0315(9) Uani 1 1 d . . . 0
O2 O 0.55681(19) 0.3335(3) 0.5184(3) 0.0378(10) Uani 1 1 d . . . 0
P1 P 0.62660(7) 0.20810(11) 0.23974(9) 0.0257(3) Uani 1 1 d . . . 0
P2 P 0.61158(7) -0.02467(11) 0.15925(8) 0.0225(3) Uani 1 1 d . . . 0
C1 C 0.4189(3) 0.2390(4) 0.4438(4) 0.0267(12) Uani 1 1 d . . . 0
C2 C 0.4566(3) 0.2235(5) 0.5211(4) 0.0313(13) Uani 1 1 d . . . 0
H2 H 0.4416 0.2828 0.5603 0.038 Uiso 1 1 calc R . . 0
C3 C 0.5310(3) 0.2355(5) 0.5102(3) 0.0305(12) Uani 1 1 d . . . 0
C4 C 0.4336(3) 0.3564(5) 0.4061(4) 0.0382(14) Uani 1 1 d . . . 0
H4 H 0.4234 0.4178 0.4444 0.057 Uiso 1 1 calc R . . 0
H4A H 0.4070 0.3663 0.3581 0.057 Uiso 1 1 calc R . . 0
H4B H 0.4799 0.3604 0.3919 0.057 Uiso 1 1 calc R . . 0
C5 C 0.3456(3) 0.2312(6) 0.4599(5) 0.0426(16) Uani 1 1 d . . . 0
H5 H 0.3332 0.2898 0.4991 0.064 Uiso 1 1 calc R . . 0
H5A H 0.3351 0.1544 0.4807 0.064 Uiso 1 1 calc R . . 0
H5B H 0.3217 0.2443 0.4101 0.064 Uiso 1 1 calc R . . 0
C6 C 0.6652(3) 0.0704(4) 0.2188(4) 0.0280(13) Uani 1 1 d . . . 0
H6 H 0.6762 0.0317 0.2697 0.034 Uiso 1 1 calc R . . 0
H6A H 0.7063 0.0838 0.1893 0.034 Uiso 1 1 calc R . . 0
C7 C 0.6885(3) 0.2941(4) 0.2911(4) 0.0290(12) Uani 1 1 d . . . 0
C8 C 0.6681(3) 0.3602(5) 0.3557(4) 0.0335(14) Uani 1 1 d . . . 0
H8 H 0.6248 0.3550 0.3754 0.040 Uiso 1 1 calc R . . 0
C9 C 0.7133(3) 0.4343(5) 0.3906(4) 0.0404(15) Uani 1 1 d . . . 0
H9 H 0.7004 0.4802 0.4347 0.048 Uiso 1 1 calc R . . 0
C10 C 0.7760(3) 0.4428(5) 0.3628(5) 0.0423(17) Uani 1 1 d . . . 0
H10 H 0.8057 0.4958 0.3863 0.051 Uiso 1 1 calc R . . 0
C11 C 0.7953(3) 0.3740(5) 0.3011(5) 0.0467(17) Uani 1 1 d . . . 0
H11 H 0.8391 0.3774 0.2831 0.056 Uiso 1 1 calc R . . 0
C12 C 0.7519(3) 0.2991(5) 0.2640(4) 0.0391(15) Uani 1 1 d . . . 0
H12 H 0.7657 0.2520 0.2208 0.047 Uiso 1 1 calc R . . 0
C13 C 0.6147(3) 0.2754(5) 0.1441(4) 0.0303(13) Uani 1 1 d . . . 0
C14 C 0.6639(3) 0.2802(5) 0.0861(4) 0.0411(16) Uani 1 1 d . . . 0
H14 H 0.7063 0.2529 0.0986 0.049 Uiso 1 1 calc R . . 0
C15 C 0.6516(4) 0.3239(7) 0.0119(4) 0.0531(19) Uani 1 1 d . . . 0
H15 H 0.6850 0.3252 -0.0273 0.064 Uiso 1 1 calc R . . 0
C16 C 0.5907(4) 0.3657(6) -0.0059(5) 0.055(2) Uani 1 1 d . . . 0
H16 H 0.5829 0.3962 -0.0576 0.066 Uiso 1 1 calc R . . 0
C17 C 0.5410(4) 0.3649(5) 0.0484(4) 0.0527(19) Uani 1 1 d . . . 0
H17 H 0.4994 0.3953 0.0351 0.063 Uiso 1 1 calc R . . 0
C18 C 0.5531(3) 0.3174(5) 0.1255(4) 0.0414(15) Uani 1 1 d . . . 0
H18 H 0.5191 0.3143 0.1640 0.050 Uiso 1 1 calc R . . 0
C19 C 0.6299(3) 0.0047(5) 0.0560(3) 0.0308(12) Uani 1 1 d . . . 0
C20 C 0.6918(4) -0.0199(6) 0.0256(4) 0.052(2) Uani 1 1 d . . . 0
H20 H 0.7249 -0.0511 0.0588 0.062 Uiso 1 1 calc R . . 0
C21 C 0.7038(4) 0.0026(8) -0.0552(5) 0.067(2) Uani 1 1 d . . . 0
H21 H 0.7453 -0.0162 -0.0768 0.081 Uiso 1 1 calc R . . 0
C22 C 0.6585(4) 0.0500(6) -0.1034(5) 0.058(2) Uani 1 1 d . . . 0
H22 H 0.6692 0.0672 -0.1572 0.070 Uiso 1 1 calc R . . 0
C23 C 0.5962(4) 0.0739(6) -0.0750(4) 0.0453(16) Uani 1 1 d . . . 0
H23 H 0.5638 0.1047 -0.1094 0.054 Uiso 1 1 calc R . . 0
C24 C 0.5823(3) 0.0517(5) 0.0053(4) 0.0328(13) Uani 1 1 d . . . 0
H24 H 0.5402 0.0687 0.0258 0.039 Uiso 1 1 calc R . . 0
C25 C 0.6423(2) -0.1699(4) 0.1757(3) 0.0259(11) Uani 1 1 d . . . 0
C26 C 0.6911(3) -0.1966(5) 0.2285(4) 0.0385(15) Uani 1 1 d . . . 0
H26 H 0.7123 -0.1365 0.2570 0.046 Uiso 1 1 calc R . . 0
C27 C 0.7098(3) -0.3099(5) 0.2407(4) 0.0421(16) Uani 1 1 d . . . 0
H27 H 0.7440 -0.3268 0.2770 0.051 Uiso 1 1 calc R . . 0
C28 C 0.6796(3) -0.3976(5) 0.2012(4) 0.0358(14) Uani 1 1 d . . . 0
H28 H 0.6927 -0.4752 0.2097 0.043 Uiso 1 1 calc R . . 0
C29 C 0.6305(4) -0.3729(5) 0.1493(5) 0.051(2) Uani 1 1 d . . . 0
H29 H 0.6083 -0.4344 0.1234 0.062 Uiso 1 1 calc R . . 0
C30 C 0.6119(3) -0.2588(5) 0.1332(4) 0.0402(16) Uani 1 1 d . . . 0
H30 H 0.5794 -0.2423 0.0945 0.048 Uiso 1 1 calc R . . 0
O3 O 0.1787(2) 0.1957(4) 0.4128(3) 0.0540(13) Uani 1 1 d . . . 2
O4 O 0.1962(2) 0.3831(4) 0.5180(3) 0.0561(14) Uani 1 1 d . . . 2
O5 O 0.2723(3) 0.4835(5) 0.6330(3) 0.0622(14) Uani 1 1 d . . . 2
O6 O 0.3962(3) 0.4040(6) 0.6930(4) 0.0871(19) Uani 1 1 d . . . 2
O7 O 0.5000 0.5000 0.6073(4) 0.0455(15) Uani 1 2 d S . . 2
O8 O 0.1260(4) 0.2823(10) 0.2709(5) 0.154(4) Uani 1 1 d . . . 2
Cl1A Cl 0.4852(3) 0.1410(7) 0.7385(3) 0.134(3) Uani 0.50 1 d P A 1 0
O9A O 0.4198(8) 0.2610(12) 0.9037(10) 0.099(5) Uiso 0.50 1 d P B 1 2
O9B O 0.4185(9) 0.2466(13) 0.8031(11) 0.115(5) Uiso 0.50 1 d P C 2 2
O10A O 0.3092(10) 0.3879(16) 0.8946(12) 0.129(6) Uiso 0.50 1 d P D 1 2
O10B O 0.3547(11) 0.3207(18) 0.9242(13) 0.143(7) Uiso 0.50 1 d P E 2 2
O11A O 0.3871(10) 0.5784(15) 0.8022(13) 0.135(6) Uiso 0.50 1 d P F 1 2
O11B O 0.3338(11) 0.5150(17) 0.8243(12) 0.146(7) Uiso 0.50 1 d P G 2 2

loop_
_atom_site_aniso_label
_atom_site_aniso_U_11
_atom_site_aniso_U_22
_atom_site_aniso_U_33
_atom_site_aniso_U_23
_atom_site_aniso_U_13
_atom_site_aniso_U_12
Au1 0.02386(10) 0.02408(10) 0.02861(11) -0.00285(8) 0.00172(9) -0.00043(8)
Au2 0.01899(13) 0.02410(13) 0.02240(14) 0.000 0.000 0.00075(10)
Zn1 0.0254(4) 0.0274(4) 0.0327(5) 0.000 0.000 -0.0017(4)
S1 0.0229(6) 0.0291(7) 0.0284(7) -0.0029(5) -0.0001(6) -0.0016(6)
N1 0.026(3) 0.039(3) 0.036(3) 0.001(2) -0.002(2) -0.001(2)
O1 0.0241(19) 0.027(2) 0.044(2) -0.0071(16) 0.0010(18) -0.0009(17)
O2 0.029(2) 0.028(2) 0.056(3) -0.0061(19) -0.0067(19) 0.0006(19)
P1 0.0241(7) 0.0232(7) 0.0299(8) 0.0005(5) -0.0001(6) -0.0002(6)
P2 0.0193(6) 0.0242(7) 0.0240(7) 0.0011(5) 0.0021(5) 0.0017(5)
C1 0.016(3) 0.028(3) 0.037(3) -0.007(2) 0.005(2) 0.000(2)
C2 0.025(3) 0.031(3) 0.038(3) -0.002(2) 0.003(3) 0.007(2)
C3 0.025(3) 0.039(3) 0.027(3) -0.010(2) -0.003(3) 0.003(3)
C4 0.038(3) 0.036(3) 0.041(4) -0.003(3) -0.001(3) 0.006(3)
C5 0.024(3) 0.053(4) 0.051(4) -0.006(3) 0.001(3) 0.008(3)
C6 0.019(3) 0.024(3) 0.042(4) 0.000(2) -0.001(2) 0.000(2)
C7 0.033(3) 0.022(3) 0.032(3) 0.003(2) -0.004(3) -0.001(2)
C8 0.038(3) 0.030(3) 0.033(3) 0.001(2) -0.002(3) 0.006(3)
C9 0.045(4) 0.039(3) 0.037(4) -0.003(3) -0.011(3) 0.003(3)
C10 0.042(4) 0.030(3) 0.055(4) 0.005(3) -0.020(3) -0.009(3)
C11 0.032(3) 0.047(4) 0.062(5) -0.001(3) -0.015(3) -0.006(3)
C12 0.035(3) 0.036(3) 0.047(4) -0.006(3) -0.002(3) -0.001(3)
C13 0.034(3) 0.023(3) 0.033(3) 0.002(2) -0.008(3) -0.003(2)
C14 0.042(4) 0.042(3) 0.039(4) 0.010(3) -0.006(3) -0.014(3)
C15 0.063(5) 0.055(4) 0.042(4) 0.011(4) 0.002(4) -0.022(4)
C16 0.073(6) 0.038(4) 0.053(5) 0.018(3) -0.012(4) -0.015(4)
C17 0.065(5) 0.039(4) 0.054(5) 0.009(3) -0.024(4) 0.006(3)
C18 0.044(4) 0.036(3) 0.044(4) -0.004(3) -0.007(3) 0.004(3)
C19 0.030(3) 0.028(3) 0.035(3) 0.005(3) 0.006(2) -0.002(3)
C20 0.044(4) 0.062(5) 0.050(4) 0.019(4) 0.019(3) 0.022(4)
C21 0.058(5) 0.089(6) 0.054(5) 0.027(5) 0.027(4) 0.041(5)
C22 0.075(6) 0.063(5) 0.035(4) 0.011(3) 0.027(4) 0.010(4)
C23 0.052(4) 0.056(4) 0.028(3) 0.014(3) 0.002(3) 0.009(3)
C24 0.030(3) 0.043(3) 0.025(3) 0.001(2) 0.005(2) 0.004(3)
C25 0.025(3) 0.027(2) 0.026(3) -0.001(2) 0.007(2) 0.002(2)
C26 0.041(4) 0.028(3) 0.047(4) 0.002(3) -0.008(3) 0.006(3)
C27 0.042(4) 0.039(4) 0.046(4) -0.001(3) -0.008(3) 0.012(3)
C28 0.040(3) 0.027(3) 0.040(4) 0.002(3) 0.006(3) 0.008(2)
C29 0.064(5) 0.024(3) 0.067(5) -0.004(3) -0.017(4) -0.002(3)
C30 0.045(4) 0.029(3) 0.047(4) 0.002(3) -0.016(3) 0.002(3)
O3 0.037(3) 0.062(3) 0.063(3) 0.003(3) 0.006(2) 0.006(2)
O4 0.041(3) 0.061(3) 0.066(4) 0.002(3) -0.003(3) -0.016(2)
O5 0.061(3) 0.071(3) 0.055(3) 0.003(3) 0.008(3) -0.017(3)
O6 0.081(4) 0.110(5) 0.070(4) 0.012(4) 0.006(4) -0.010(4)
O7 0.051(4) 0.035(3) 0.050(4) 0.000 0.000 0.006(3)
O8 0.074(5) 0.285(12) 0.104(7) 0.113(7) 0.010(5) 0.012(7)
Cl1A 0.123(5) 0.217(7) 0.062(3) 0.052(4) -0.049(3) -0.083(5)

loop_
_atom_type_symbol
_atom_type_description
_atom_type_scat_dispersion_real
_atom_type_scat_dispersion_imag
_atom_type_scat_source
C C 0.0033 0.0016 'International Tables Vol C Tables 4.2.6.8 and 6.1.1.4'
H H 0.0000 0.0000 'International Tables Vol C Tables 4.2.6.8 and 6.1.1.4'
O O 0.0106 0.0060 'International Tables Vol C Tables 4.2.6.8 and 6.1.1.4'
N N 0.0061 0.0033 'International Tables Vol C Tables 4.2.6.8 and 6.1.1.4'
Cl Cl 0.1484 0.1585 'International Tables Vol C Tables 4.2.6.8 and 6.1.1.4'
P P 0.1023 0.0942 'International Tables Vol C Tables 4.2.6.8 and 6.1.1.4'
S S 0.1246 0.1234 'International Tables Vol C Tables 4.2.6.8 and 6.1.1.4'
Au Au -2.0133 8.8022 'International Tables Vol C Tables 4.2.6.8 and 6.1.1.4'
Zn Zn 0.2839 1.4301 'International Tables Vol C Tables 4.2.6.8 and 6.1.1.4'

loop_
_geom_angle_atom_site_label_1
_geom_angle_atom_site_label_2
_geom_angle_atom_site_label_3
_geom_angle
_geom_angle_site_symmetry_1
_geom_angle_site_symmetry_3
P1 Au1 S1 174.99(5) . .
P1 Au1 Au2 87.66(4) . .
S1 Au1 Au2 88.51(3) . .
P2 Au2 P2 162.53(7) 2_655 .
P2 Au2 Au1 104.29(3) 2_655 .
P2 Au2 Au1 88.21(3) . .
P2 Au2 Au1 88.21(3) 2_655 2_655
P2 Au2 Au1 104.29(3) . 2_655
Au1 Au2 Au1 89.529(11) . 2_655
O1 Zn1 O1 165.8(2) 2_655 .
O1 Zn1 N1 77.23(17) 2_655 2_655
O1 Zn1 N1 94.07(17) . 2_655
O1 Zn1 N1 94.07(17) 2_655 .
O1 Zn1 N1 77.23(17) . .
N1 Zn1 N1 105.2(3) 2_655 .
O1 Zn1 S1 102.23(11) 2_655 .
O1 Zn1 S1 87.52(12) . .
N1 Zn1 S1 174.33(14) 2_655 .
N1 Zn1 S1 80.49(14) . .
O1 Zn1 S1 87.53(12) 2_655 2_655
O1 Zn1 S1 102.23(11) . 2_655
N1 Zn1 S1 80.49(14) 2_655 2_655
N1 Zn1 S1 174.33(14) . 2_655
S1 Zn1 S1 93.86(7) . 2_655
C1 S1 Au1 106.44(17) . .
C1 S1 Zn1 94.35(19) . .
Au1 S1 Zn1 93.33(5) . .
C2 N1 Zn1 102.5(3) . .
C2 N1 H1 111.3 . .
Zn1 N1 H1 111.3 . .
C2 N1 H1A 111.3 . .
Zn1 N1 H1A 111.3 . .
H1 N1 H1A 109.2 . .
C3 O1 Zn1 112.8(4) . .
C13 P1 C6 105.5(3) . .
C13 P1 C7 106.1(3) . .
C6 P1 C7 105.4(3) . .
C13 P1 Au1 114.1(2) . .
C6 P1 Au1 107.83(18) . .
C7 P1 Au1 117.0(2) . .
C19 P2 C25 104.3(3) . .
C19 P2 C6 106.4(3) . .
C25 P2 C6 105.2(2) . .
C19 P2 Au2 109.08(19) . .
C25 P2 Au2 115.52(17) . .
C6 P2 Au2 115.41(18) . .
C2 C1 C4 110.9(5) . .
C2 C1 C5 110.1(5) . .
C4 C1 C5 108.7(5) . .
C2 C1 S1 109.9(4) . .
C4 C1 S1 111.1(4) . .
C5 C1 S1 106.1(4) . .
N1 C2 C1 110.6(5) . .
N1 C2 C3 106.7(5) . .
C1 C2 C3 113.2(5) . .
N1 C2 H2 108.7 . .
C1 C2 H2 108.7 . .
C3 C2 H2 108.7 . .
O2 C3 O1 124.7(6) . .
O2 C3 C2 118.9(5) . .
O1 C3 C2 116.4(5) . .
C1 C4 H4 109.5 . .
C1 C4 H4A 109.5 . .
H4 C4 H4A 109.5 . .
C1 C4 H4B 109.5 . .
H4 C4 H4B 109.5 . .
H4A C4 H4B 109.5 . .
C1 C5 H5 109.5 . .
C1 C5 H5A 109.5 . .
H5 C5 H5A 109.5 . .
C1 C5 H5B 109.5 . .
H5 C5 H5B 109.5 . .
H5A C5 H5B 109.5 . .
P1 C6 P2 111.6(3) . .
P1 C6 H6 109.3 . .
P2 C6 H6 109.3 . .
P1 C6 H6A 109.3 . .
P2 C6 H6A 109.3 . .
H6 C6 H6A 108.0 . .
C12 C7 C8 121.1(6) . .
C12 C7 P1 121.6(5) . .
C8 C7 P1 117.2(5) . .
C7 C8 C9 117.8(6) . .
C7 C8 H8 121.1 . .
C9 C8 H8 121.1 . .
C10 C9 C8 121.8(7) . .
C10 C9 H9 119.1 . .
C8 C9 H9 119.1 . .
C11 C10 C9 119.1(6) . .
C11 C10 H10 120.4 . .
C9 C10 H10 120.4 . .
C10 C11 C12 121.2(7) . .
C10 C11 H11 119.4 . .
C12 C11 H11 119.4 . .
C7 C12 C11 118.9(6) . .
C7 C12 H12 120.5 . .
C11 C12 H12 120.5 . .
C18 C13 C14 119.1(6) . .
C18 C13 P1 118.3(5) . .
C14 C13 P1 122.5(5) . .
C15 C14 C13 120.8(7) . .
C15 C14 H14 119.6 . .
C13 C14 H14 119.6 . .
C14 C15 C16 119.8(7) . .
C14 C15 H15 120.1 . .
C16 C15 H15 120.1 . .
C17 C16 C15 122.2(7) . .
C17 C16 H16 118.9 . .
C15 C16 H16 118.9 . .
C16 C17 C18 118.4(7) . .
C16 C17 H17 120.8 . .
C18 C17 H17 120.8 . .
C13 C18 C17 119.7(7) . .
C13 C18 H18 120.1 . .
C17 C18 H18 120.1 . .
C20 C19 C24 119.3(6) . .
C20 C19 P2 120.1(5) . .
C24 C19 P2 120.6(4) . .
C19 C20 C21 118.3(7) . .
C19 C20 H20 120.8 . .
C21 C20 H20 120.8 . .
C22 C21 C20 122.3(7) . .
C22 C21 H21 118.9 . .
C20 C21 H21 118.9 . .
C21 C22 C23 120.6(7) . .
C21 C22 H22 119.7 . .
C23 C22 H22 119.7 . .
C22 C23 C24 118.7(7) . .
C22 C23 H23 120.7 . .
C24 C23 H23 120.7 . .
C23 C24 C19 120.7(6) . .
C23 C24 H24 119.6 . .
C19 C24 H24 119.6 . .
C26 C25 C30 119.3(5) . .
C26 C25 P2 124.0(4) . .
C30 C25 P2 116.7(4) . .
C25 C26 C27 120.7(6) . .
C25 C26 H26 119.6 . .
C27 C26 H26 119.6 . .
C28 C27 C26 120.7(6) . .
C28 C27 H27 119.6 . .
C26 C27 H27 119.6 . .
C27 C28 C29 119.4(5) . .
C27 C28 H28 120.3 . .
C29 C28 H28 120.3 . .
C28 C29 C30 121.5(6) . .
C28 C29 H29 119.2 . .
C30 C29 H29 119.2 . .
C25 C30 C29 118.3(6) . .
C25 C30 H30 120.9 . .
C29 C30 H30 120.9 . .

loop_
_geom_bond_atom_site_label_1
_geom_bond_atom_site_label_2
_geom_bond_distance
_geom_bond_site_symmetry_2
Au1 P1 2.2713(15) .
Au1 S1 2.3183(14) .
Au1 Au2 2.9929(3) .
Au2 P2 2.3357(13) 2_655
Au2 P2 2.3358(13) .
Au2 Au1 2.9929(3) 2_655
Zn1 O1 2.112(4) 2_655
Zn1 O1 2.112(4) .
Zn1 N1 2.127(5) 2_655
Zn1 N1 2.127(5) .
Zn1 S1 2.5603(15) .
Zn1 S1 2.5603(15) 2_655
S1 C1 1.869(5) .
N1 C2 1.469(7) .
N1 H1 0.9200 .
N1 H1A 0.9200 .
O1 C3 1.269(7) .
O2 C3 1.261(7) .
P1 C13 1.800(6) .
P1 C6 1.816(5) .
P1 C7 1.829(6) .
P2 C19 1.803(6) .
P2 C25 1.819(5) .
P2 C6 1.850(6) .
C1 C2 1.520(9) .
C1 C4 1.530(8) .
C1 C5 1.531(8) .
C2 C3 1.545(8) .
C2 H2 1.0000 .
C4 H4 0.9800 .
C4 H4A 0.9800 .
C4 H4B 0.9800 .
C5 H5 0.9800 .
C5 H5A 0.9800 .
C5 H5B 0.9800 .
C6 H6 0.9900 .
C6 H6A 0.9900 .
C7 C12 1.381(9) .
C7 C8 1.391(8) .
C8 C9 1.393(9) .
C8 H8 0.9500 .
C9 C10 1.373(10) .
C9 H9 0.9500 .
C10 C11 1.364(10) .
C10 H10 0.9500 .
C11 C12 1.391(9) .
C11 H11 0.9500 .
C12 H12 0.9500 .
C13 C18 1.391(9) .
C13 C14 1.403(9) .
C14 C15 1.368(9) .
C14 H14 0.9500 .
C15 C16 1.374(11) .
C15 H15 0.9500 .
C16 C17 1.368(11) .
C16 H16 0.9500 .
C17 C18 1.427(9) .
C17 H17 0.9500 .
C18 H18 0.9500 .
C19 C20 1.400(9) .
C19 C24 1.405(8) .
C20 C21 1.401(10) .
C20 H20 0.9500 .
C21 C22 1.349(11) .
C21 H21 0.9500 .
C22 C23 1.394(11) .
C22 H22 0.9500 .
C23 C24 1.400(9) .
C23 H23 0.9500 .
C24 H24 0.9500 .
C25 C26 1.372(8) .
C25 C30 1.399(8) .
C26 C27 1.383(8) .
C26 H26 0.9500 .
C27 C28 1.362(9) .
C27 H27 0.9500 .
C28 C29 1.362(10) .
C28 H28 0.9500 .
C29 C30 1.403(8) .
C29 H29 0.9500 .
C30 H30 0.9500 .

loop_
_geom_torsion_atom_site_label_1
_geom_torsion_atom_site_label_2
_geom_torsion_atom_site_label_3
_geom_torsion_atom_site_label_4
_geom_torsion
_geom_torsion_site_symmetry_1
_geom_torsion_site_symmetry_4
P1 Au1 Au2 P2 -140.19(5) . 2_655
S1 Au1 Au2 P2 43.04(5) . 2_655
P1 Au1 Au2 P2 27.46(5) . .
S1 Au1 Au2 P2 -149.31(5) . .
P1 Au1 Au2 Au1 131.77(4) . 2_655
S1 Au1 Au2 Au1 -45.00(3) . 2_655
Au2 Au1 S1 C1 -160.6(2) . .
Au2 Au1 S1 Zn1 103.82(3) . .
O1 Zn1 S1 C1 112.0(2) 2_655 .
O1 Zn1 S1 C1 -57.6(2) . .
N1 Zn1 S1 C1 19.9(2) . .
S1 Zn1 S1 C1 -159.71(18) 2_655 .
O1 Zn1 S1 Au1 -141.23(12) 2_655 .
O1 Zn1 S1 Au1 49.17(11) . .
N1 Zn1 S1 Au1 126.64(13) . .
S1 Zn1 S1 Au1 -52.93(3) 2_655 .
O1 Zn1 N1 C2 -150.4(4) 2_655 .
O1 Zn1 N1 C2 40.9(4) . .
N1 Zn1 N1 C2 131.7(4) 2_655 .
S1 Zn1 N1 C2 -48.7(3) . .
O1 Zn1 O1 C3 -78.9(4) 2_655 .
N1 Zn1 O1 C3 -130.4(4) 2_655 .
N1 Zn1 O1 C3 -25.7(4) . .
S1 Zn1 O1 C3 55.1(4) . .
S1 Zn1 O1 C3 148.5(4) 2_655 .
Au2 Au1 P1 C13 67.0(2) . .
Au2 Au1 P1 C6 -49.9(2) . .
Au2 Au1 P1 C7 -168.4(2) . .
P2 Au2 P2 C19 13.0(2) 2_655 .
Au1 Au2 P2 C19 -123.3(2) . .
Au1 Au2 P2 C19 147.6(2) 2_655 .
P2 Au2 P2 C25 -104.1(2) 2_655 .
Au1 Au2 P2 C25 119.6(2) . .
Au1 Au2 P2 C25 30.5(2) 2_655 .
P2 Au2 P2 C6 132.6(2) 2_655 .
Au1 Au2 P2 C6 -3.7(2) . .
Au1 Au2 P2 C6 -92.8(2) 2_655 .
Au1 S1 C1 C2 -84.8(4) . .
Zn1 S1 C1 C2 10.0(4) . .
Au1 S1 C1 C4 38.3(4) . .
Zn1 S1 C1 C4 133.1(4) . .
Au1 S1 C1 C5 156.2(4) . .
Zn1 S1 C1 C5 -109.0(4) . .
Zn1 N1 C2 C1 73.9(5) . .
Zn1 N1 C2 C3 -49.6(5) . .
C4 C1 C2 N1 -177.0(4) . .
C5 C1 C2 N1 62.7(6) . .
S1 C1 C2 N1 -53.9(5) . .
C4 C1 C2 C3 -57.3(6) . .
C5 C1 C2 C3 -177.6(5) . .
S1 C1 C2 C3 65.9(5) . .
Zn1 O1 C3 O2 -176.3(5) . .
Zn1 O1 C3 C2 3.5(7) . .
N1 C2 C3 O2 -147.4(5) . .
C1 C2 C3 O2 90.7(7) . .
N1 C2 C3 O1 32.8(7) . .
C1 C2 C3 O1 -89.1(6) . .
C13 P1 C6 P2 -63.4(4) . .
C7 P1 C6 P2 -175.4(3) . .
Au1 P1 C6 P2 58.9(3) . .
C19 P2 C6 P1 90.5(3) . .
C25 P2 C6 P1 -159.2(3) . .
Au2 P2 C6 P1 -30.6(4) . .
C13 P1 C7 C12 -66.4(6) . .
C6 P1 C7 C12 45.3(6) . .
Au1 P1 C7 C12 165.1(4) . .
C13 P1 C7 C8 109.7(5) . .
C6 P1 C7 C8 -138.7(4) . .
Au1 P1 C7 C8 -18.9(5) . .
C12 C7 C8 C9 2.0(9) . .
P1 C7 C8 C9 -174.1(5) . .
C7 C8 C9 C10 0.0(9) . .
C8 C9 C10 C11 -2.2(10) . .
C9 C10 C11 C12 2.5(10) . .
C8 C7 C12 C11 -1.8(9) . .
P1 C7 C12 C11 174.1(5) . .
C10 C11 C12 C7 -0.5(10) . .
C6 P1 C13 C18 129.0(5) . .
C7 P1 C13 C18 -119.4(5) . .
Au1 P1 C13 C18 10.8(5) . .
C6 P1 C13 C14 -46.7(6) . .
C7 P1 C13 C14 64.8(6) . .
Au1 P1 C13 C14 -164.9(4) . .
C18 C13 C14 C15 -1.0(9) . .
P1 C13 C14 C15 174.8(5) . .
C13 C14 C15 C16 1.3(11) . .
C14 C15 C16 C17 -0.4(11) . .
C15 C16 C17 C18 -0.9(11) . .
C14 C13 C18 C17 -0.3(9) . .
P1 C13 C18 C17 -176.2(5) . .
C16 C17 C18 C13 1.2(10) . .
C25 P2 C19 C20 -46.9(6) . .
C6 P2 C19 C20 64.0(6) . .
Au2 P2 C19 C20 -170.9(5) . .
C25 P2 C19 C24 132.8(5) . .
C6 P2 C19 C24 -116.3(5) . .
Au2 P2 C19 C24 8.8(5) . .
C24 C19 C20 C21 -0.6(11) . .
P2 C19 C20 C21 179.1(7) . .
C19 C20 C21 C22 2.0(14) . .
C20 C21 C22 C23 -2.9(15) . .
C21 C22 C23 C24 2.3(12) . .
C22 C23 C24 C19 -0.9(10) . .
C20 C19 C24 C23 0.1(10) . .
P2 C19 C24 C23 -179.6(5) . .
C19 P2 C25 C26 117.6(5) . .
C6 P2 C25 C26 5.8(6) . .
Au2 P2 C25 C26 -122.7(5) . .
C19 P2 C25 C30 -64.9(5) . .
C6 P2 C25 C30 -176.6(5) . .
Au2 P2 C25 C30 54.8(5) . .
C30 C25 C26 C27 -0.8(10) . .
P2 C25 C26 C27 176.8(5) . .
C25 C26 C27 C28 -0.7(11) . .
C26 C27 C28 C29 -0.2(11) . .
C27 C28 C29 C30 2.5(12) . .
C26 C25 C30 C29 3.0(10) . .
P2 C25 C30 C29 -174.7(6) . .
C28 C29 C30 C25 -4.0(12) . .
